data_7050178
loop_
_publ_author_name
'Carolina Manzur'
'C\'esar Z\'u\~niga'
'Lorena Mill\'an'
'Mauricio Fuentealba'
'Jose A. Mata'
'Jean-Ren\'e Hamon'
'David Carrillo'

_publ_section_title
;
 Preparation, characterization and electrochemical and X-ray structural
 studies of new conjugated 1,1'-ferrocenediyl-ended
 [CpFe-arylhydrazone]+ salts
;
_journal_issue 1
_journal_name_full 'New J. Chem.'
_journal_page_first 134
_journal_page_last 144
_journal_paper_doi 10.1039/b308626g
_journal_volume 28
_journal_year 2004
_chemical_formula_sum 'C32 H31 F6 Fe2 N2 P'
_chemical_formula_weight 700.26
_chemical_name_systematic
;
?
;
_space_group_IT_number 2
_symmetry_cell_setting triclinic
_symmetry_space_group_name_Hall '-P 1'
_symmetry_space_group_name_H-M 'P -1'
_atom_sites_solution_hydrogens geom
_atom_sites_solution_primary direct
_atom_sites_solution_secondary difmap
_audit_creation_method SHELXL-97
_cell_angle_alpha 85.155(7)
_cell_angle_beta 74.476(7)
_cell_angle_gamma 77.999(7)
_cell_formula_units_Z 2
_cell_length_a 10.612(3)
_cell_length_b 11.147(3)
_cell_length_c 13.521(4)
_cell_measurement_temperature 566(2)
_cell_volume 1506.7(7)
_computing_cell_refinement 'Bruker XSCANS'
_computing_data_collection 'Bruker XSCANS'
_computing_data_reduction 'Bruker SHELXTL'
_computing_molecular_graphics 'Bruker SHELXTL'
_computing_publication_material 'Bruker SHELXTL'
_computing_structure_refinement 'SHELXL-97 (Sheldrick, 1997)'
_computing_structure_solution 'SHELXS-97 (Sheldrick, 1990)'
_diffrn_ambient_temperature 566(2)
_diffrn_measured_fraction_theta_full 0.998
_diffrn_measured_fraction_theta_max 0.998
_diffrn_measurement_device_type 'Bruker P4'
_diffrn_measurement_method '\w scans'
_diffrn_radiation_monochromator graphite
_diffrn_radiation_source 'fine-focus sealed tube'
_diffrn_radiation_type MoK\a
_diffrn_radiation_wavelength 0.71073
_diffrn_reflns_av_R_equivalents 0.0332
_diffrn_reflns_av_sigmaI/netI 0.0655
_diffrn_reflns_limit_h_max 7
_diffrn_reflns_limit_h_min -12
_diffrn_reflns_limit_k_max 13
_diffrn_reflns_limit_k_min -13
_diffrn_reflns_limit_l_max 14
_diffrn_reflns_limit_l_min -15
_diffrn_reflns_number 8369
_diffrn_reflns_theta_full 24.71
_diffrn_reflns_theta_max 24.71
_diffrn_reflns_theta_min 1.87
_exptl_absorpt_coefficient_mu 1.079
_exptl_absorpt_correction_type 'Bruker SADABS'
_exptl_crystal_colour red
_exptl_crystal_density_diffrn 1.543
_exptl_crystal_density_method 'not measured'
_exptl_crystal_description Prism
_exptl_crystal_F_000 716
_exptl_crystal_size_max 0.29
_exptl_crystal_size_mid 0.20
_exptl_crystal_size_min 0.09
_refine_diff_density_max 0.404
_refine_diff_density_min -0.585
_refine_diff_density_rms 0.072
_refine_ls_extinction_method none
_refine_ls_goodness_of_fit_ref 1.174
_refine_ls_hydrogen_treatment mixed
_refine_ls_matrix_type full
_refine_ls_number_parameters 388
_refine_ls_number_reflns 5129
_refine_ls_number_restraints 0
_refine_ls_restrained_S_all 1.174
_refine_ls_R_factor_all 0.0949
_refine_ls_R_factor_gt 0.0651
_refine_ls_shift/su_max 0.001
_refine_ls_shift/su_mean 0.000
_refine_ls_structure_factor_coef Fsqd
_refine_ls_weighting_details 'calc w=1/[\s^2^(Fo^2^)+(0.0389P)^2^+1.4197P] where P=(Fo^2^+2Fc^2^)/3'
_refine_ls_weighting_scheme calc
_refine_ls_wR_factor_gt 0.1192
_refine_ls_wR_factor_ref 0.1271
_reflns_number_gt 3754
_reflns_number_total 5129
_reflns_threshold_expression >2sigma(I)
_cod_data_source_file b308626g.txt
_cod_data_source_block toto
_cod_depositor_comments
;
The following automatic conversions were performed:
'_symmetry_cell_setting' value 'Triclinic' changed to 'triclinic'
according to '/home/saulius/struct/CIF-dictionaries/cif_core.dic'
dictionary named 'cif_core.dic' version 2.4.1 from 2010-06-29.

Automatic conversion script
Id: cif_fix_enum 1527 2010-12-29 10:47:43Z saulius 
;
_cod_original_cell_volume 1506.8(8)
_cod_original_sg_symbol_H-M P-1
_cod_database_code 7050178

loop_
_symmetry_equiv_pos_as_xyz
'x, y, z'
'-x, -y, -z'

loop_
_atom_site_label
_atom_site_type_symbol
_atom_site_fract_x
_atom_site_fract_y
_atom_site_fract_z
_atom_site_U_iso_or_equiv
_atom_site_adp_type
_atom_site_occupancy
_atom_site_symmetry_multiplicity
_atom_site_calc_flag
_atom_site_refinement_flags
_atom_site_disorder_assembly
_atom_site_disorder_group
Fe1 Fe 0.28819(7) 0.22410(6) 0.89596(5) 0.0344(2) Uani 1 1 d . . .
N1 N 0.3752(4) -0.0333(4) 0.7702(3) 0.0491(11) Uani 1 1 d . . .
H1 H 0.3133 -0.0750 0.7787 0.059 Uiso 1 1 calc R . .
P1 P 0.22162(15) 0.73433(13) 0.01503(12) 0.0553(4) Uani 1 1 d . . .
F1 F 0.1898(4) 0.7663(4) -0.0929(3) 0.1023(13) Uani 1 1 d . . .
C1 C 0.305(2) 0.3138(11) 1.0126(8) 0.161(8) Uani 1 1 d . . .
H1A H 0.3365 0.3869 1.0034 0.193 Uiso 1 1 calc R . .
Fe2 Fe 0.74135(7) -0.38813(6) 0.61567(5) 0.0367(2) Uani 1 1 d . . .
N2 N 0.5066(4) -0.0934(4) 0.7532(3) 0.0445(10) Uani 1 1 d . . .
F2 F 0.1319(4) 0.6331(3) 0.0365(3) 0.1016(14) Uani 1 1 d . . .
C2 C 0.3783(7) 0.2011(13) 1.0120(5) 0.105(3) Uani 1 1 d . . .
H2 H 0.4701 0.1809 1.0030 0.126 Uiso 1 1 calc R . .
F3 F 0.2571(5) 0.7017(4) 0.1217(3) 0.1177(16) Uani 1 1 d . . .
C3 C 0.2957(14) 0.1229(6) 1.0266(5) 0.096(3) Uani 1 1 d . . .
H3 H 0.3187 0.0378 1.0296 0.116 Uiso 1 1 calc R . .
F4 F 0.3115(4) 0.8342(3) -0.0081(3) 0.0943(13) Uani 1 1 d . . .
C4 C 0.1725(12) 0.1902(19) 1.0364(6) 0.159(7) Uani 1 1 d . . .
H4 H 0.0934 0.1617 1.0471 0.191 Uiso 1 1 calc R . .
F5 F 0.3473(3) 0.6339(3) -0.0372(3) 0.0892(12) Uani 1 1 d . . .
C5 C 0.1874(19) 0.3034(16) 1.0277(8) 0.187(11) Uani 1 1 d . . .
H5 H 0.1170 0.3700 1.0324 0.224 Uiso 1 1 calc R . .
C6 C 0.3431(5) 0.0911(4) 0.7737(3) 0.0387(12) Uani 1 1 d . . .
F6 F 0.0973(3) 0.8331(3) 0.0669(3) 0.0968(13) Uani 1 1 d . . .
C7 C 0.2090(5) 0.1495(5) 0.7950(4) 0.0405(12) Uani 1 1 d . . .
H7 H 0.1435 0.1019 0.8099 0.049 Uiso 1 1 calc R . .
C8 C 0.1704(5) 0.2778(5) 0.7948(4) 0.0454(13) Uani 1 1 d . . .
H8 H 0.0806 0.3139 0.8066 0.055 Uiso 1 1 calc R . .
C9 C 0.2663(6) 0.3515(5) 0.7768(4) 0.0480(14) Uani 1 1 d . . .
C10 C 0.4011(6) 0.2938(5) 0.7641(4) 0.0546(15) Uani 1 1 d . . .
H10 H 0.4658 0.3415 0.7553 0.065 Uiso 1 1 calc R . .
C11 C 0.4391(5) 0.1637(5) 0.7646(4) 0.0471(13) Uani 1 1 d . . .
H11 H 0.5277 0.1268 0.7590 0.057 Uiso 1 1 calc R . .
C12 C 0.2271(7) 0.4894(5) 0.7790(5) 0.078(2) Uani 1 1 d . . .
H12A H 0.3057 0.5243 0.7652 0.116 Uiso 1 1 calc R . .
H12B H 0.1710 0.5132 0.8456 0.116 Uiso 1 1 calc R . .
H12C H 0.1795 0.5186 0.7278 0.116 Uiso 1 1 calc R . .
C13 C 0.5231(5) -0.2101(5) 0.7650(3) 0.0434(12) Uani 1 1 d . . .
H13 H 0.4488 -0.2469 0.7871 0.052 Uiso 1 1 calc R . .
C14 C 0.6551(5) -0.2862(4) 0.7446(3) 0.0401(12) Uani 1 1 d . . .
C15 C 0.7772(5) -0.2511(4) 0.6907(4) 0.0437(13) Uani 1 1 d . . .
H15 H 0.7879 -0.1733 0.6634 0.052 Uiso 1 1 calc R . .
C16 C 0.8799(5) -0.3566(5) 0.6862(4) 0.0510(14) Uani 1 1 d . . .
H16 H 0.9702 -0.3598 0.6559 0.061 Uiso 1 1 calc R . .
C17 C 0.8215(6) -0.4562(5) 0.7359(4) 0.0531(15) Uani 1 1 d . . .
H17 H 0.8667 -0.5359 0.7437 0.064 Uiso 1 1 calc R . .
C18 C 0.6838(6) -0.4138(5) 0.7711(4) 0.0508(14) Uani 1 1 d . . .
H18 H 0.6218 -0.4608 0.8059 0.061 Uiso 1 1 calc R . .
C19 C 0.6054(5) -0.3683(5) 0.5283(4) 0.0476(13) Uani 1 1 d . . .
C20 C 0.7227(6) -0.3232(5) 0.4732(4) 0.0496(14) Uani 1 1 d . . .
H20 H 0.7256 -0.2433 0.4481 0.060 Uiso 1 1 calc R . .
C21 C 0.8322(6) -0.4208(5) 0.4636(4) 0.0552(15) Uani 1 1 d . . .
H21 H 0.9200 -0.4168 0.4299 0.066 Uiso 1 1 calc R . .
C22 C 0.7870(7) -0.5255(5) 0.5136(4) 0.0614(16) Uani 1 1 d . . .
H22 H 0.8396 -0.6024 0.5192 0.074 Uiso 1 1 calc R . .
C23 C 0.6482(6) -0.4932(5) 0.5535(4) 0.0569(15) Uani 1 1 d . . .
H23 H 0.5934 -0.5456 0.5905 0.068 Uiso 1 1 calc R . .
C24 C 0.4682(6) -0.3023(6) 0.5595(4) 0.0604(16) Uani 1 1 d . . .
H24 H 0.4079 -0.3445 0.6042 0.072 Uiso 1 1 calc R . .
C25 C 0.4203(6) -0.1917(6) 0.5323(4) 0.0605(16) Uani 1 1 d . . .
H25 H 0.4788 -0.1508 0.4843 0.073 Uiso 1 1 calc R . .
C26 C 0.2800(6) -0.1228(5) 0.5704(4) 0.0519(14) Uani 1 1 d . . .
C27 C 0.1858(6) -0.1631(6) 0.6514(5) 0.0645(16) Uani 1 1 d . . .
H27 H 0.2078 -0.2389 0.6833 0.077 Uiso 1 1 calc R . .
C28 C 0.0589(6) -0.0925(6) 0.6861(5) 0.0652(17) Uani 1 1 d . . .
H28 H -0.0021 -0.1220 0.7407 0.078 Uiso 1 1 calc R . .
C29 C 0.0216(6) 0.0211(5) 0.6406(5) 0.0560(15) Uani 1 1 d . . .
C30 C 0.1163(6) 0.0592(5) 0.5603(5) 0.0611(16) Uani 1 1 d . . .
H30 H 0.0945 0.1343 0.5274 0.073 Uiso 1 1 calc R . .
C31 C 0.2419(6) -0.0098(6) 0.5270(5) 0.0619(16) Uani 1 1 d . . .
H31 H 0.3031 0.0210 0.4734 0.074 Uiso 1 1 calc R . .
C32 C -0.1149(6) 0.0989(7) 0.6794(6) 0.091(2) Uani 1 1 d . . .
H32A H -0.1223 0.1738 0.6389 0.137 Uiso 1 1 calc R . .
H32B H -0.1279 0.1175 0.7499 0.137 Uiso 1 1 calc R . .
H32C H -0.1815 0.0549 0.6742 0.137 Uiso 1 1 calc R . .

loop_
_atom_site_aniso_label
_atom_site_aniso_U_11
_atom_site_aniso_U_22
_atom_site_aniso_U_33
_atom_site_aniso_U_23
_atom_site_aniso_U_13
_atom_site_aniso_U_12
Fe1 0.0392(4) 0.0349(4) 0.0297(4) -0.0062(3) -0.0118(3) -0.0030(3)
N1 0.043(3) 0.042(3) 0.065(3) -0.018(2) -0.013(2) -0.006(2)
P1 0.0524(9) 0.0457(9) 0.0615(10) -0.0007(7) -0.0024(8) -0.0118(7)
F1 0.107(3) 0.123(3) 0.079(3) 0.011(2) -0.035(2) -0.019(3)
C1 0.40(2) 0.084(7) 0.054(6) 0.015(6) -0.100(12) -0.130(12)
Fe2 0.0462(4) 0.0352(4) 0.0275(4) -0.0060(3) -0.0100(3) -0.0024(3)
N2 0.047(3) 0.044(3) 0.040(2) -0.014(2) -0.0096(19) 0.000(2)
F2 0.082(3) 0.067(2) 0.142(4) -0.012(2) 0.012(3) -0.034(2)
C2 0.056(4) 0.208(11) 0.054(5) -0.005(7) -0.033(4) -0.007(6)
F3 0.168(4) 0.105(3) 0.076(3) 0.009(2) -0.039(3) -0.012(3)
C3 0.223(11) 0.036(4) 0.045(4) 0.011(3) -0.058(6) -0.033(6)
F4 0.081(3) 0.065(2) 0.138(4) -0.009(2) -0.013(2) -0.032(2)
C4 0.092(7) 0.39(2) 0.031(4) 0.017(10) -0.013(5) -0.134(12)
F5 0.063(2) 0.064(2) 0.123(3) -0.020(2) -0.002(2) 0.0027(18)
C5 0.250(18) 0.191(15) 0.038(6) -0.046(10) -0.040(10) 0.157(15)
C6 0.049(3) 0.037(3) 0.031(3) -0.011(2) -0.010(2) -0.007(2)
F6 0.069(2) 0.071(2) 0.126(3) -0.024(2) 0.011(2) 0.0029(19)
C7 0.031(3) 0.049(3) 0.037(3) -0.014(2) -0.004(2) 0.001(2)
C8 0.054(3) 0.049(3) 0.032(3) -0.003(2) -0.018(2) 0.002(3)
C9 0.071(4) 0.041(3) 0.031(3) -0.003(2) -0.017(3) -0.003(3)
C10 0.071(4) 0.055(4) 0.036(3) -0.002(3) 0.000(3) -0.027(3)
C11 0.040(3) 0.054(3) 0.042(3) -0.008(3) 0.002(2) -0.009(3)
C12 0.122(6) 0.048(4) 0.060(4) 0.006(3) -0.025(4) -0.010(4)
C13 0.047(3) 0.049(3) 0.033(3) -0.009(2) -0.008(2) -0.007(3)
C14 0.052(3) 0.037(3) 0.029(3) -0.009(2) -0.008(2) -0.002(2)
C15 0.057(3) 0.041(3) 0.034(3) -0.010(2) -0.015(2) -0.006(3)
C16 0.049(3) 0.057(4) 0.046(3) -0.018(3) -0.018(3) 0.008(3)
C17 0.065(4) 0.048(3) 0.043(3) -0.003(3) -0.024(3) 0.009(3)
C18 0.078(4) 0.044(3) 0.030(3) -0.003(2) -0.016(3) -0.008(3)
C19 0.046(3) 0.064(4) 0.039(3) -0.011(3) -0.018(3) -0.011(3)
C20 0.076(4) 0.049(3) 0.028(3) -0.006(2) -0.018(3) -0.015(3)
C21 0.059(4) 0.070(4) 0.030(3) -0.018(3) -0.007(3) 0.002(3)
C22 0.087(5) 0.049(4) 0.044(3) -0.021(3) -0.016(3) 0.003(3)
C23 0.083(5) 0.052(4) 0.044(3) -0.006(3) -0.015(3) -0.031(3)
C24 0.077(4) 0.068(4) 0.052(4) 0.001(3) -0.031(3) -0.031(3)
C25 0.078(4) 0.062(4) 0.051(4) 0.004(3) -0.028(3) -0.022(3)
C26 0.058(4) 0.056(4) 0.049(3) -0.008(3) -0.027(3) -0.007(3)
C27 0.076(5) 0.056(4) 0.066(4) 0.010(3) -0.028(4) -0.014(3)
C28 0.064(4) 0.084(5) 0.056(4) 0.006(3) -0.018(3) -0.034(4)
C29 0.051(4) 0.063(4) 0.062(4) -0.018(3) -0.026(3) -0.008(3)
C30 0.067(4) 0.055(4) 0.068(4) 0.003(3) -0.028(3) -0.014(3)
C31 0.059(4) 0.071(4) 0.055(4) 0.005(3) -0.016(3) -0.011(3)
C32 0.069(5) 0.110(6) 0.095(6) -0.044(5) -0.028(4) 0.008(4)

loop_
_atom_type_symbol
_atom_type_description
_atom_type_scat_dispersion_real
_atom_type_scat_dispersion_imag
_atom_type_scat_source
C C 0.0033 0.0016 'International Tables Vol C Tables 4.2.6.8 and 6.1.1.4'
H H 0.0000 0.0000 'International Tables Vol C Tables 4.2.6.8 and 6.1.1.4'
N N 0.0061 0.0033 'International Tables Vol C Tables 4.2.6.8 and 6.1.1.4'
F F 0.0171 0.0103 'International Tables Vol C Tables 4.2.6.8 and 6.1.1.4'
P P 0.1023 0.0942 'International Tables Vol C Tables 4.2.6.8 and 6.1.1.4'
Fe Fe 0.3463 0.8444 'International Tables Vol C Tables 4.2.6.8 and 6.1.1.4'

loop_
_geom_angle_atom_site_label_1
_geom_angle_atom_site_label_2
_geom_angle_atom_site_label_3
_geom_angle
_geom_angle_site_symmetry_1
_geom_angle_site_symmetry_3
_geom_angle_publ_flag
C5 Fe1 C1 36.1(5) . . ?
C5 Fe1 C2 62.3(5) . . ?
C1 Fe1 C2 38.7(4) . . ?
C5 Fe1 C4 37.7(5) . . ?
C1 Fe1 C4 63.4(5) . . ?
C2 Fe1 C4 64.2(3) . . ?
C5 Fe1 C3 63.0(4) . . ?
C1 Fe1 C3 64.2(3) . . ?
C2 Fe1 C3 38.3(3) . . ?
C4 Fe1 C3 38.8(4) . . ?
C5 Fe1 C10 130.6(7) . . ?
C1 Fe1 C10 106.5(4) . . ?
C2 Fe1 C10 112.3(3) . . ?
C4 Fe1 C10 168.3(6) . . ?
C3 Fe1 C10 144.4(5) . . ?
C5 Fe1 C8 106.3(4) . . ?
C1 Fe1 C8 129.9(6) . . ?
C2 Fe1 C8 168.1(3) . . ?
C4 Fe1 C8 109.5(4) . . ?
C3 Fe1 C8 141.9(4) . . ?
C10 Fe1 C8 71.7(2) . . ?
C5 Fe1 C9 108.0(4) . . ?
C1 Fe1 C9 107.9(4) . . ?
C2 Fe1 C9 137.6(5) . . ?
C4 Fe1 C9 134.8(6) . . ?
C3 Fe1 C9 170.9(3) . . ?
C10 Fe1 C9 39.9(2) . . ?
C8 Fe1 C9 39.3(2) . . ?
C5 Fe1 C7 126.6(7) . . ?
C1 Fe1 C7 162.5(6) . . ?
C2 Fe1 C7 149.6(5) . . ?
C4 Fe1 C7 104.2(3) . . ?
C3 Fe1 C7 114.9(3) . . ?
C10 Fe1 C7 84.2(2) . . ?
C8 Fe1 C7 39.52(18) . . ?
C9 Fe1 C7 71.2(2) . . ?
C5 Fe1 C11 163.0(7) . . ?
C1 Fe1 C11 127.0(6) . . ?
C2 Fe1 C11 105.5(3) . . ?
C4 Fe1 C11 150.6(6) . . ?
C3 Fe1 C11 115.8(4) . . ?
C10 Fe1 C11 40.02(19) . . ?
C8 Fe1 C11 84.8(2) . . ?
C9 Fe1 C11 72.2(2) . . ?
C7 Fe1 C11 70.04(19) . . ?
C5 Fe1 C6 157.8(7) . . ?
C1 Fe1 C6 158.6(6) . . ?
C2 Fe1 C6 121.6(4) . . ?
C4 Fe1 C6 121.4(5) . . ?
C3 Fe1 C6 105.5(2) . . ?
C10 Fe1 C6 70.2(2) . . ?
C8 Fe1 C6 70.22(19) . . ?
C9 Fe1 C6 83.45(19) . . ?
C7 Fe1 C6 38.07(17) . . ?
C11 Fe1 C6 38.07(18) . . ?
C6 N1 N2 120.7(4) . . ?
F4 P1 F6 90.3(2) . . ?
F4 P1 F1 89.2(2) . . ?
F6 P1 F1 90.5(2) . . ?
F4 P1 F3 90.0(3) . . ?
F6 P1 F3 90.6(2) . . ?
F1 P1 F3 178.6(3) . . ?
F4 P1 F2 179.1(3) . . ?
F6 P1 F2 90.3(2) . . ?
F1 P1 F2 90.1(3) . . ?
F3 P1 F2 90.7(3) . . ?
F4 P1 F5 89.9(2) . . ?
F6 P1 F5 179.8(3) . . ?
F1 P1 F5 89.6(2) . . ?
F3 P1 F5 89.3(2) . . ?
F2 P1 F5 89.6(2) . . ?
C5 C1 C2 107.5(11) . . ?
C5 C1 Fe1 71.3(7) . . ?
C2 C1 Fe1 71.3(5) . . ?
C23 Fe2 C18 107.2(2) . . ?
C23 Fe2 C22 40.3(2) . . ?
C18 Fe2 C22 124.1(2) . . ?
C23 Fe2 C20 68.0(2) . . ?
C18 Fe2 C20 157.0(2) . . ?
C22 Fe2 C20 67.8(2) . . ?
C23 Fe2 C17 120.2(2) . . ?
C18 Fe2 C17 40.1(2) . . ?
C22 Fe2 C17 107.3(2) . . ?
C20 Fe2 C17 162.1(2) . . ?
C23 Fe2 C21 67.5(2) . . ?
C18 Fe2 C21 161.0(2) . . ?
C22 Fe2 C21 40.1(2) . . ?
C20 Fe2 C21 40.0(2) . . ?
C17 Fe2 C21 125.3(2) . . ?
C23 Fe2 C14 125.2(2) . . ?
C18 Fe2 C14 40.83(18) . . ?
C22 Fe2 C14 161.5(2) . . ?
C20 Fe2 C14 122.2(2) . . ?
C17 Fe2 C14 67.9(2) . . ?
C21 Fe2 C14 157.1(2) . . ?
C23 Fe2 C16 155.3(2) . . ?
C18 Fe2 C16 67.7(2) . . ?
C22 Fe2 C16 121.0(2) . . ?
C20 Fe2 C16 126.1(2) . . ?
C17 Fe2 C16 40.3(2) . . ?
C21 Fe2 C16 108.9(2) . . ?
C14 Fe2 C16 67.8(2) . . ?
C23 Fe2 C15 162.4(2) . . ?
C18 Fe2 C15 68.4(2) . . ?
C22 Fe2 C15 156.2(2) . . ?
C20 Fe2 C15 109.0(2) . . ?
C17 Fe2 C15 68.2(2) . . ?
C21 Fe2 C15 122.1(2) . . ?
C14 Fe2 C15 40.50(19) . . ?
C16 Fe2 C15 40.47(19) . . ?
C23 Fe2 C19 40.4(2) . . ?
C18 Fe2 C19 120.9(2) . . ?
C22 Fe2 C19 68.0(2) . . ?
C20 Fe2 C19 40.8(2) . . ?
C17 Fe2 C19 155.1(2) . . ?
C21 Fe2 C19 67.8(2) . . ?
C14 Fe2 C19 108.4(2) . . ?
C16 Fe2 C19 163.2(2) . . ?
C15 Fe2 C19 126.1(2) . . ?
C13 N2 N1 114.9(4) . . ?
C3 C2 C1 107.2(9) . . ?
C3 C2 Fe1 71.1(4) . . ?
C1 C2 Fe1 70.0(5) . . ?
C2 C3 C4 107.0(9) . . ?
C2 C3 Fe1 70.6(4) . . ?
C4 C3 Fe1 70.4(5) . . ?
C5 C4 C3 105.3(10) . . ?
C5 C4 Fe1 69.8(6) . . ?
C3 C4 Fe1 70.8(5) . . ?
C1 C5 C4 113.0(12) . . ?
C1 C5 Fe1 72.6(7) . . ?
C4 C5 Fe1 72.5(6) . . ?
N1 C6 C7 119.5(4) . . ?
N1 C6 C11 122.3(5) . . ?
C7 C6 C11 118.0(4) . . ?
N1 C6 Fe1 134.8(3) . . ?
C7 C6 Fe1 66.9(3) . . ?
C11 C6 Fe1 67.3(3) . . ?
C6 C7 C8 121.9(5) . . ?
C6 C7 Fe1 75.1(3) . . ?
C8 C7 Fe1 69.4(3) . . ?
C9 C8 C7 120.2(5) . . ?
C9 C8 Fe1 71.1(3) . . ?
C7 C8 Fe1 71.1(3) . . ?
C8 C9 C10 118.4(5) . . ?
C8 C9 C12 121.2(5) . . ?
C10 C9 C12 120.2(5) . . ?
C8 C9 Fe1 69.5(3) . . ?
C10 C9 Fe1 69.0(3) . . ?
C12 C9 Fe1 129.7(4) . . ?
C9 C10 C11 120.8(5) . . ?
C9 C10 Fe1 71.1(3) . . ?
C11 C10 Fe1 71.6(3) . . ?
C6 C11 C10 120.1(5) . . ?
C6 C11 Fe1 74.6(3) . . ?
C10 C11 Fe1 68.4(3) . . ?
N2 C13 C14 121.2(5) . . ?
C15 C14 C18 107.7(4) . . ?
C15 C14 C13 127.2(5) . . ?
C18 C14 C13 125.0(5) . . ?
C15 C14 Fe2 69.8(3) . . ?
C18 C14 Fe2 69.0(3) . . ?
C13 C14 Fe2 124.1(3) . . ?
C16 C15 C14 107.4(5) . . ?
C16 C15 Fe2 69.8(3) . . ?
C14 C15 Fe2 69.7(3) . . ?
C17 C16 C15 108.4(5) . . ?
C17 C16 Fe2 69.7(3) . . ?
C15 C16 Fe2 69.8(3) . . ?
C18 C17 C16 108.2(5) . . ?
C18 C17 Fe2 69.5(3) . . ?
C16 C17 Fe2 70.0(3) . . ?
C17 C18 C14 108.3(5) . . ?
C17 C18 Fe2 70.4(3) . . ?
C14 C18 Fe2 70.1(3) . . ?
C23 C19 C20 106.5(5) . . ?
C23 C19 C24 124.3(5) . . ?
C20 C19 C24 129.1(5) . . ?
C23 C19 Fe2 68.8(3) . . ?
C20 C19 Fe2 68.9(3) . . ?
C24 C19 Fe2 124.6(4) . . ?
C21 C20 C19 108.1(5) . . ?
C21 C20 Fe2 70.2(3) . . ?
C19 C20 Fe2 70.3(3) . . ?
C20 C21 C22 108.6(5) . . ?
C20 C21 Fe2 69.8(3) . . ?
C22 C21 Fe2 69.6(3) . . ?
C21 C22 C23 107.8(5) . . ?
C21 C22 Fe2 70.2(3) . . ?
C23 C22 Fe2 69.6(3) . . ?
C22 C23 C19 108.9(5) . . ?
C22 C23 Fe2 70.1(3) . . ?
C19 C23 Fe2 70.8(3) . . ?
C25 C24 C19 127.5(6) . . ?
C24 C25 C26 126.5(6) . . ?
C31 C26 C27 116.6(5) . . ?
C31 C26 C25 119.3(5) . . ?
C27 C26 C25 124.1(5) . . ?
C26 C27 C28 121.4(6) . . ?
C29 C28 C27 121.3(6) . . ?
C30 C29 C28 116.4(5) . . ?
C30 C29 C32 122.2(6) . . ?
C28 C29 C32 121.4(6) . . ?
C31 C30 C29 122.3(6) . . ?
C30 C31 C26 122.1(6) . . ?

loop_
_geom_bond_atom_site_label_1
_geom_bond_atom_site_label_2
_geom_bond_distance
_geom_bond_site_symmetry_2
_geom_bond_publ_flag
Fe1 C5 1.988(9) . ?
Fe1 C1 2.003(8) . ?
Fe1 C2 2.018(7) . ?
Fe1 C4 2.020(8) . ?
Fe1 C3 2.025(6) . ?
Fe1 C10 2.056(5) . ?
Fe1 C8 2.064(5) . ?
Fe1 C9 2.084(5) . ?
Fe1 C7 2.087(5) . ?
Fe1 C11 2.098(5) . ?
Fe1 C6 2.193(5) . ?
N1 C6 1.359(6) . ?
N1 N2 1.383(5) . ?
P1 F4 1.571(4) . ?
P1 F6 1.574(4) . ?
P1 F1 1.580(4) . ?
P1 F3 1.580(4) . ?
P1 F2 1.583(4) . ?
P1 F5 1.593(3) . ?
C1 C5 1.238(19) . ?
C1 C2 1.333(14) . ?
Fe2 C23 2.037(5) . ?
Fe2 C18 2.039(5) . ?
Fe2 C22 2.043(5) . ?
Fe2 C20 2.046(5) . ?
Fe2 C17 2.050(5) . ?
Fe2 C21 2.051(5) . ?
Fe2 C14 2.053(4) . ?
Fe2 C16 2.054(5) . ?
Fe2 C15 2.054(5) . ?
Fe2 C19 2.064(5) . ?
N2 C13 1.278(6) . ?
C2 C3 1.327(11) . ?
C3 C4 1.344(14) . ?
C4 C5 1.296(17) . ?
C6 C7 1.400(6) . ?
C6 C11 1.403(7) . ?
C7 C8 1.404(7) . ?
C8 C9 1.397(7) . ?
C9 C10 1.412(7) . ?
C9 C12 1.507(7) . ?
C10 C11 1.422(7) . ?
C13 C14 1.448(7) . ?
C14 C15 1.422(7) . ?
C14 C18 1.428(7) . ?
C15 C16 1.421(7) . ?
C16 C17 1.415(7) . ?
C17 C18 1.401(7) . ?
C19 C23 1.415(7) . ?
C19 C20 1.434(7) . ?
C19 C24 1.455(8) . ?
C20 C21 1.403(7) . ?
C21 C22 1.405(8) . ?
C22 C23 1.406(8) . ?
C24 C25 1.296(7) . ?
C25 C26 1.501(8) . ?
C26 C31 1.374(7) . ?
C26 C27 1.385(8) . ?
C27 C28 1.391(8) . ?
C28 C29 1.388(8) . ?
C29 C30 1.372(8) . ?
C29 C32 1.508(8) . ?
C30 C31 1.372(8) . ?

loop_
_geom_torsion_atom_site_label_1
_geom_torsion_atom_site_label_2
_geom_torsion_atom_site_label_3
_geom_torsion_atom_site_label_4
_geom_torsion
_geom_torsion_site_symmetry_1
_geom_torsion_site_symmetry_2
_geom_torsion_site_symmetry_3
_geom_torsion_site_symmetry_4
_geom_torsion_publ_flag
C2 Fe1 C1 C5 -116.7(11) . . . . ?
C4 Fe1 C1 C5 -35.5(8) . . . . ?
C3 Fe1 C1 C5 -78.9(9) . . . . ?
C10 Fe1 C1 C5 138.1(10) . . . . ?
C8 Fe1 C1 C5 58.4(11) . . . . ?
C9 Fe1 C1 C5 96.3(10) . . . . ?
C7 Fe1 C1 C5 12(2) . . . . ?
C11 Fe1 C1 C5 177.1(9) . . . . ?
C6 Fe1 C1 C5 -144.1(13) . . . . ?
C5 Fe1 C1 C2 116.7(11) . . . . ?
C4 Fe1 C1 C2 81.2(7) . . . . ?
C3 Fe1 C1 C2 37.8(6) . . . . ?
C10 Fe1 C1 C2 -105.2(8) . . . . ?
C8 Fe1 C1 C2 175.1(6) . . . . ?
C9 Fe1 C1 C2 -147.0(7) . . . . ?
C7 Fe1 C1 C2 129.0(14) . . . . ?
C11 Fe1 C1 C2 -66.2(8) . . . . ?
C6 Fe1 C1 C2 -27.4(15) . . . . ?
C6 N1 N2 C13 171.2(4) . . . . ?
C5 C1 C2 C3 0.7(12) . . . . ?
Fe1 C1 C2 C3 -61.8(6) . . . . ?
C5 C1 C2 Fe1 62.5(9) . . . . ?
C5 Fe1 C2 C3 80.7(8) . . . . ?
C1 Fe1 C2 C3 117.2(9) . . . . ?
C4 Fe1 C2 C3 38.3(6) . . . . ?
C10 Fe1 C2 C3 -154.0(6) . . . . ?
C8 Fe1 C2 C3 99(2) . . . . ?
C9 Fe1 C2 C3 167.4(6) . . . . ?
C7 Fe1 C2 C3 -35.2(9) . . . . ?
C11 Fe1 C2 C3 -112.1(6) . . . . ?
C6 Fe1 C2 C3 -74.2(6) . . . . ?
C5 Fe1 C2 C1 -36.5(8) . . . . ?
C4 Fe1 C2 C1 -78.9(8) . . . . ?
C3 Fe1 C2 C1 -117.2(9) . . . . ?
C10 Fe1 C2 C1 88.9(9) . . . . ?
C8 Fe1 C2 C1 -18(3) . . . . ?
C9 Fe1 C2 C1 50.3(10) . . . . ?
C7 Fe1 C2 C1 -152.4(9) . . . . ?
C11 Fe1 C2 C1 130.7(9) . . . . ?
C6 Fe1 C2 C1 168.7(8) . . . . ?
C1 C2 C3 C4 -0.3(9) . . . . ?
Fe1 C2 C3 C4 -61.3(5) . . . . ?
C1 C2 C3 Fe1 61.0(6) . . . . ?
C5 Fe1 C3 C2 -78.6(8) . . . . ?
C1 Fe1 C3 C2 -38.2(7) . . . . ?
C4 Fe1 C3 C2 -117.1(9) . . . . ?
C10 Fe1 C3 C2 44.2(8) . . . . ?
C8 Fe1 C3 C2 -160.7(6) . . . . ?
C9 Fe1 C3 C2 -68(3) . . . . ?
C7 Fe1 C3 C2 161.2(6) . . . . ?
C11 Fe1 C3 C2 82.4(6) . . . . ?
C6 Fe1 C3 C2 121.8(6) . . . . ?
C5 Fe1 C3 C4 38.4(8) . . . . ?
C1 Fe1 C3 C4 78.9(8) . . . . ?
C2 Fe1 C3 C4 117.1(9) . . . . ?
C10 Fe1 C3 C4 161.3(8) . . . . ?
C8 Fe1 C3 C4 -43.6(9) . . . . ?
C9 Fe1 C3 C4 49(3) . . . . ?
C7 Fe1 C3 C4 -81.7(8) . . . . ?
C11 Fe1 C3 C4 -160.5(8) . . . . ?
C6 Fe1 C3 C4 -121.2(8) . . . . ?
C2 C3 C4 C5 -0.3(10) . . . . ?
Fe1 C3 C4 C5 -61.7(7) . . . . ?
C2 C3 C4 Fe1 61.4(5) . . . . ?
C1 Fe1 C4 C5 34.0(8) . . . . ?
C2 Fe1 C4 C5 77.3(9) . . . . ?
C3 Fe1 C4 C5 115.2(10) . . . . ?
C10 Fe1 C4 C5 2(3) . . . . ?
C8 Fe1 C4 C5 -91.7(10) . . . . ?
C9 Fe1 C4 C5 -55.2(11) . . . . ?
C7 Fe1 C4 C5 -132.7(10) . . . . ?
C11 Fe1 C4 C5 152.8(11) . . . . ?
C6 Fe1 C4 C5 -169.9(9) . . . . ?
C5 Fe1 C4 C3 -115.2(10) . . . . ?
C1 Fe1 C4 C3 -81.2(7) . . . . ?
C2 Fe1 C4 C3 -37.8(5) . . . . ?
C10 Fe1 C4 C3 -113(2) . . . . ?
C8 Fe1 C4 C3 153.2(6) . . . . ?
C9 Fe1 C4 C3 -170.4(5) . . . . ?
C7 Fe1 C4 C3 112.2(7) . . . . ?
C11 Fe1 C4 C3 37.7(11) . . . . ?
C6 Fe1 C4 C3 75.0(7) . . . . ?
C2 C1 C5 C4 -1.0(15) . . . . ?
Fe1 C1 C5 C4 61.5(9) . . . . ?
C2 C1 C5 Fe1 -62.5(7) . . . . ?
C3 C4 C5 C1 0.8(14) . . . . ?
Fe1 C4 C5 C1 -61.6(10) . . . . ?
C3 C4 C5 Fe1 62.4(6) . . . . ?
C2 Fe1 C5 C1 39.1(8) . . . . ?
C4 Fe1 C5 C1 122.0(12) . . . . ?
C3 Fe1 C5 C1 82.5(9) . . . . ?
C10 Fe1 C5 C1 -57.5(11) . . . . ?
C8 Fe1 C5 C1 -137.1(9) . . . . ?
C9 Fe1 C5 C1 -95.9(10) . . . . ?
C7 Fe1 C5 C1 -175.4(8) . . . . ?
C11 Fe1 C5 C1 -8(2) . . . . ?
C6 Fe1 C5 C1 145.5(12) . . . . ?
C1 Fe1 C5 C4 -122.0(12) . . . . ?
C2 Fe1 C5 C4 -82.9(8) . . . . ?
C3 Fe1 C5 C4 -39.5(7) . . . . ?
C10 Fe1 C5 C4 -179.4(8) . . . . ?
C8 Fe1 C5 C4 101.0(9) . . . . ?
C9 Fe1 C5 C4 142.2(9) . . . . ?
C7 Fe1 C5 C4 62.6(10) . . . . ?
C11 Fe1 C5 C4 -129.9(18) . . . . ?
C6 Fe1 C5 C4 23.5(18) . . . . ?
N2 N1 C6 C7 -177.5(4) . . . . ?
N2 N1 C6 C11 -2.7(7) . . . . ?
N2 N1 C6 Fe1 -91.8(6) . . . . ?
C5 Fe1 C6 N1 -54.1(12) . . . . ?
C1 Fe1 C6 N1 59.4(11) . . . . ?
C2 Fe1 C6 N1 39.6(7) . . . . ?
C4 Fe1 C6 N1 -37.5(7) . . . . ?
C3 Fe1 C6 N1 1.4(7) . . . . ?
C10 Fe1 C6 N1 144.2(6) . . . . ?
C8 Fe1 C6 N1 -138.8(6) . . . . ?
C9 Fe1 C6 N1 -177.0(5) . . . . ?
C7 Fe1 C6 N1 -109.3(6) . . . . ?
C11 Fe1 C6 N1 113.6(6) . . . . ?
C5 Fe1 C6 C7 55.2(10) . . . . ?
C1 Fe1 C6 C7 168.7(9) . . . . ?
C2 Fe1 C6 C7 149.0(5) . . . . ?
C4 Fe1 C6 C7 71.8(6) . . . . ?
C3 Fe1 C6 C7 110.7(5) . . . . ?
C10 Fe1 C6 C7 -106.5(3) . . . . ?
C8 Fe1 C6 C7 -29.5(3) . . . . ?
C9 Fe1 C6 C7 -67.7(3) . . . . ?
C11 Fe1 C6 C7 -137.1(4) . . . . ?
C5 Fe1 C6 C11 -167.7(10) . . . . ?
C1 Fe1 C6 C11 -54.3(10) . . . . ?
C2 Fe1 C6 C11 -74.0(5) . . . . ?
C4 Fe1 C6 C11 -151.1(6) . . . . ?
C3 Fe1 C6 C11 -112.2(5) . . . . ?
C10 Fe1 C6 C11 30.6(3) . . . . ?
C8 Fe1 C6 C11 107.6(3) . . . . ?
C9 Fe1 C6 C11 69.4(3) . . . . ?
C7 Fe1 C6 C11 137.1(4) . . . . ?
N1 C6 C7 C8 -176.9(4) . . . . ?
C11 C6 C7 C8 8.0(7) . . . . ?
Fe1 C6 C7 C8 53.4(4) . . . . ?
N1 C6 C7 Fe1 129.7(4) . . . . ?
C11 C6 C7 Fe1 -45.4(4) . . . . ?
C5 Fe1 C7 C6 -157.3(6) . . . . ?
C1 Fe1 C7 C6 -166.3(10) . . . . ?
C2 Fe1 C7 C6 -60.2(6) . . . . ?
C4 Fe1 C7 C6 -123.2(7) . . . . ?
C3 Fe1 C7 C6 -83.5(5) . . . . ?
C10 Fe1 C7 C6 65.1(3) . . . . ?
C8 Fe1 C7 C6 133.3(4) . . . . ?
C9 Fe1 C7 C6 103.8(3) . . . . ?
C11 Fe1 C7 C6 26.5(3) . . . . ?
C5 Fe1 C7 C8 69.4(7) . . . . ?
C1 Fe1 C7 C8 60.5(11) . . . . ?
C2 Fe1 C7 C8 166.5(5) . . . . ?
C4 Fe1 C7 C8 103.5(7) . . . . ?
C3 Fe1 C7 C8 143.3(5) . . . . ?
C10 Fe1 C7 C8 -68.2(3) . . . . ?
C9 Fe1 C7 C8 -29.4(3) . . . . ?
C11 Fe1 C7 C8 -106.7(3) . . . . ?
C6 Fe1 C7 C8 -133.3(4) . . . . ?
C6 C7 C8 C9 -2.5(7) . . . . ?
Fe1 C7 C8 C9 53.5(4) . . . . ?
C6 C7 C8 Fe1 -56.0(4) . . . . ?
C5 Fe1 C8 C9 98.7(8) . . . . ?
C1 Fe1 C8 C9 67.2(6) . . . . ?
C2 Fe1 C8 C9 82.1(19) . . . . ?
C4 Fe1 C8 C9 138.3(7) . . . . ?
C3 Fe1 C8 C9 165.6(4) . . . . ?
C10 Fe1 C8 C9 -29.4(3) . . . . ?
C7 Fe1 C8 C9 -132.8(4) . . . . ?
C11 Fe1 C8 C9 -68.1(3) . . . . ?
C6 Fe1 C8 C9 -104.3(3) . . . . ?
C5 Fe1 C8 C7 -128.5(8) . . . . ?
C1 Fe1 C8 C7 -160.0(6) . . . . ?
C2 Fe1 C8 C7 -145.1(19) . . . . ?
C4 Fe1 C8 C7 -88.9(7) . . . . ?
C3 Fe1 C8 C7 -61.6(5) . . . . ?
C10 Fe1 C8 C7 103.4(3) . . . . ?
C9 Fe1 C8 C7 132.8(4) . . . . ?
C11 Fe1 C8 C7 64.7(3) . . . . ?
C6 Fe1 C8 C7 28.5(3) . . . . ?
C7 C8 C9 C10 -3.0(7) . . . . ?
Fe1 C8 C9 C10 50.4(4) . . . . ?
C7 C8 C9 C12 -178.2(5) . . . . ?
Fe1 C8 C9 C12 -124.8(5) . . . . ?
C7 C8 C9 Fe1 -53.5(4) . . . . ?
C5 Fe1 C9 C8 -93.9(8) . . . . ?
C1 Fe1 C9 C8 -132.0(7) . . . . ?
C2 Fe1 C9 C8 -162.3(4) . . . . ?
C4 Fe1 C9 C8 -62.0(6) . . . . ?
C3 Fe1 C9 C8 -104(3) . . . . ?
C10 Fe1 C9 C8 133.4(4) . . . . ?
C7 Fe1 C9 C8 29.5(3) . . . . ?
C11 Fe1 C9 C8 103.9(3) . . . . ?
C6 Fe1 C9 C8 66.6(3) . . . . ?
C5 Fe1 C9 C10 132.6(8) . . . . ?
C1 Fe1 C9 C10 94.6(7) . . . . ?
C2 Fe1 C9 C10 64.2(5) . . . . ?
C4 Fe1 C9 C10 164.5(6) . . . . ?
C3 Fe1 C9 C10 123(3) . . . . ?
C8 Fe1 C9 C10 -133.4(4) . . . . ?
C7 Fe1 C9 C10 -103.9(3) . . . . ?
C11 Fe1 C9 C10 -29.5(3) . . . . ?
C6 Fe1 C9 C10 -66.8(3) . . . . ?
C5 Fe1 C9 C12 20.3(10) . . . . ?
C1 Fe1 C9 C12 -17.8(9) . . . . ?
C2 Fe1 C9 C12 -48.1(7) . . . . ?
C4 Fe1 C9 C12 52.2(8) . . . . ?
C3 Fe1 C9 C12 11(3) . . . . ?
C10 Fe1 C9 C12 -112.4(7) . . . . ?
C8 Fe1 C9 C12 114.2(7) . . . . ?
C7 Fe1 C9 C12 143.7(6) . . . . ?
C11 Fe1 C9 C12 -141.9(6) . . . . ?
C6 Fe1 C9 C12 -179.2(6) . . . . ?
C8 C9 C10 C11 3.0(7) . . . . ?
C12 C9 C10 C11 178.3(5) . . . . ?
Fe1 C9 C10 C11 53.7(4) . . . . ?
C8 C9 C10 Fe1 -50.7(4) . . . . ?
C12 C9 C10 Fe1 124.6(5) . . . . ?
C5 Fe1 C10 C9 -67.1(7) . . . . ?
C1 Fe1 C10 C9 -98.3(7) . . . . ?
C2 Fe1 C10 C9 -139.0(5) . . . . ?
C4 Fe1 C10 C9 -69(2) . . . . ?
C3 Fe1 C10 C9 -166.9(4) . . . . ?
C8 Fe1 C10 C9 29.0(3) . . . . ?
C7 Fe1 C10 C9 67.5(3) . . . . ?
C11 Fe1 C10 C9 133.2(5) . . . . ?
C6 Fe1 C10 C9 103.9(3) . . . . ?
C5 Fe1 C10 C11 159.8(7) . . . . ?
C1 Fe1 C10 C11 128.5(7) . . . . ?
C2 Fe1 C10 C11 87.8(5) . . . . ?
C4 Fe1 C10 C11 158.1(19) . . . . ?
C3 Fe1 C10 C11 60.0(5) . . . . ?
C8 Fe1 C10 C11 -104.1(3) . . . . ?
C9 Fe1 C10 C11 -133.2(5) . . . . ?
C7 Fe1 C10 C11 -65.7(3) . . . . ?
C6 Fe1 C10 C11 -29.2(3) . . . . ?
N1 C6 C11 C10 177.1(4) . . . . ?
C7 C6 C11 C10 -7.9(7) . . . . ?
Fe1 C6 C11 C10 -53.1(4) . . . . ?
N1 C6 C11 Fe1 -129.7(5) . . . . ?
C7 C6 C11 Fe1 45.2(4) . . . . ?
C9 C10 C11 C6 2.6(7) . . . . ?
Fe1 C10 C11 C6 56.1(4) . . . . ?
C9 C10 C11 Fe1 -53.5(4) . . . . ?
C5 Fe1 C11 C6 164.1(14) . . . . ?
C1 Fe1 C11 C6 158.3(5) . . . . ?
C2 Fe1 C11 C6 121.8(5) . . . . ?
C4 Fe1 C11 C6 57.0(7) . . . . ?
C3 Fe1 C11 C6 82.2(5) . . . . ?
C10 Fe1 C11 C6 -131.9(5) . . . . ?
C8 Fe1 C11 C6 -64.3(3) . . . . ?
C9 Fe1 C11 C6 -102.4(3) . . . . ?
C7 Fe1 C11 C6 -26.5(3) . . . . ?
C5 Fe1 C11 C10 -64.0(15) . . . . ?
C1 Fe1 C11 C10 -69.9(6) . . . . ?
C2 Fe1 C11 C10 -106.3(5) . . . . ?
C4 Fe1 C11 C10 -171.1(6) . . . . ?
C3 Fe1 C11 C10 -145.9(5) . . . . ?
C8 Fe1 C11 C10 67.6(3) . . . . ?
C9 Fe1 C11 C10 29.4(3) . . . . ?
C7 Fe1 C11 C10 105.3(4) . . . . ?
C6 Fe1 C11 C10 131.9(5) . . . . ?
N1 N2 C13 C14 176.7(4) . . . . ?
N2 C13 C14 C15 -14.4(8) . . . . ?
N2 C13 C14 C18 169.3(5) . . . . ?
N2 C13 C14 Fe2 -103.7(5) . . . . ?
C23 Fe2 C14 C15 -166.1(3) . . . . ?
C18 Fe2 C14 C15 119.2(4) . . . . ?
C22 Fe2 C14 C15 160.1(7) . . . . ?
C20 Fe2 C14 C15 -81.7(3) . . . . ?
C17 Fe2 C14 C15 81.8(3) . . . . ?
C21 Fe2 C14 C15 -48.2(7) . . . . ?
C16 Fe2 C14 C15 38.0(3) . . . . ?
C19 Fe2 C14 C15 -124.5(3) . . . . ?
C23 Fe2 C14 C18 74.7(4) . . . . ?
C22 Fe2 C14 C18 40.9(8) . . . . ?
C20 Fe2 C14 C18 159.1(3) . . . . ?
C17 Fe2 C14 C18 -37.4(3) . . . . ?
C21 Fe2 C14 C18 -167.4(5) . . . . ?
C16 Fe2 C14 C18 -81.1(3) . . . . ?
C15 Fe2 C14 C18 -119.2(4) . . . . ?
C19 Fe2 C14 C18 116.3(3) . . . . ?
C23 Fe2 C14 C13 -44.1(5) . . . . ?
C18 Fe2 C14 C13 -118.9(6) . . . . ?
C22 Fe2 C14 C13 -77.9(8) . . . . ?
C20 Fe2 C14 C13 40.3(5) . . . . ?
C17 Fe2 C14 C13 -156.3(5) . . . . ?
C21 Fe2 C14 C13 73.7(7) . . . . ?
C16 Fe2 C14 C13 160.0(5) . . . . ?
C15 Fe2 C14 C13 121.9(5) . . . . ?
C19 Fe2 C14 C13 -2.6(5) . . . . ?
C18 C14 C15 C16 -1.0(5) . . . . ?
C13 C14 C15 C16 -177.8(5) . . . . ?
Fe2 C14 C15 C16 -59.8(3) . . . . ?
C18 C14 C15 Fe2 58.8(3) . . . . ?
C13 C14 C15 Fe2 -118.0(5) . . . . ?
C23 Fe2 C15 C16 159.2(6) . . . . ?
C18 Fe2 C15 C16 80.6(3) . . . . ?
C22 Fe2 C15 C16 -46.0(7) . . . . ?
C20 Fe2 C15 C16 -123.9(3) . . . . ?
C17 Fe2 C15 C16 37.3(3) . . . . ?
C21 Fe2 C15 C16 -81.6(4) . . . . ?
C14 Fe2 C15 C16 118.5(4) . . . . ?
C19 Fe2 C15 C16 -166.2(3) . . . . ?
C23 Fe2 C15 C14 40.7(8) . . . . ?
C18 Fe2 C15 C14 -37.9(3) . . . . ?
C22 Fe2 C15 C14 -164.5(5) . . . . ?
C20 Fe2 C15 C14 117.7(3) . . . . ?
C17 Fe2 C15 C14 -81.2(3) . . . . ?
C21 Fe2 C15 C14 160.0(3) . . . . ?
C16 Fe2 C15 C14 -118.5(4) . . . . ?
C19 Fe2 C15 C14 75.4(4) . . . . ?
C14 C15 C16 C17 0.6(6) . . . . ?
Fe2 C15 C16 C17 -59.2(4) . . . . ?
C14 C15 C16 Fe2 59.8(3) . . . . ?
C23 Fe2 C16 C17 -45.5(6) . . . . ?
C18 Fe2 C16 C17 37.3(3) . . . . ?
C22 Fe2 C16 C17 -80.1(4) . . . . ?
C20 Fe2 C16 C17 -163.9(3) . . . . ?
C21 Fe2 C16 C17 -122.6(3) . . . . ?
C14 Fe2 C16 C17 81.6(3) . . . . ?
C15 Fe2 C16 C17 119.7(4) . . . . ?
C19 Fe2 C16 C17 161.6(6) . . . . ?
C23 Fe2 C16 C15 -165.1(5) . . . . ?
C18 Fe2 C16 C15 -82.3(3) . . . . ?
C22 Fe2 C16 C15 160.2(3) . . . . ?
C20 Fe2 C16 C15 76.4(4) . . . . ?
C17 Fe2 C16 C15 -119.7(4) . . . . ?
C21 Fe2 C16 C15 117.7(3) . . . . ?
C14 Fe2 C16 C15 -38.1(3) . . . . ?
C19 Fe2 C16 C15 41.9(8) . . . . ?
C15 C16 C17 C18 0.0(6) . . . . ?
Fe2 C16 C17 C18 -59.2(4) . . . . ?
C15 C16 C17 Fe2 59.2(4) . . . . ?
C23 Fe2 C17 C18 -80.8(4) . . . . ?
C22 Fe2 C17 C18 -122.8(3) . . . . ?
C20 Fe2 C17 C18 166.3(6) . . . . ?
C21 Fe2 C17 C18 -163.3(3) . . . . ?
C14 Fe2 C17 C18 38.1(3) . . . . ?
C16 Fe2 C17 C18 119.4(4) . . . . ?
C15 Fe2 C17 C18 82.0(3) . . . . ?
C19 Fe2 C17 C18 -48.1(6) . . . . ?
C23 Fe2 C17 C16 159.8(3) . . . . ?
C18 Fe2 C17 C16 -119.4(4) . . . . ?
C22 Fe2 C17 C16 117.8(3) . . . . ?
C20 Fe2 C17 C16 46.9(8) . . . . ?
C21 Fe2 C17 C16 77.3(4) . . . . ?
C14 Fe2 C17 C16 -81.2(3) . . . . ?
C15 Fe2 C17 C16 -37.4(3) . . . . ?
C19 Fe2 C17 C16 -167.5(4) . . . . ?
C16 C17 C18 C14 -0.6(6) . . . . ?
Fe2 C17 C18 C14 -60.1(3) . . . . ?
C16 C17 C18 Fe2 59.5(4) . . . . ?
C15 C14 C18 C17 1.0(5) . . . . ?
C13 C14 C18 C17 177.9(4) . . . . ?
Fe2 C14 C18 C17 60.3(3) . . . . ?
C15 C14 C18 Fe2 -59.3(3) . . . . ?
C13 C14 C18 Fe2 117.6(5) . . . . ?
C23 Fe2 C18 C17 116.7(4) . . . . ?
C22 Fe2 C18 C17 75.6(4) . . . . ?
C20 Fe2 C18 C17 -169.3(5) . . . . ?
C21 Fe2 C18 C17 46.0(8) . . . . ?
C14 Fe2 C18 C17 -118.9(5) . . . . ?
C16 Fe2 C18 C17 -37.6(3) . . . . ?
C15 Fe2 C18 C17 -81.3(3) . . . . ?
C19 Fe2 C18 C17 158.6(3) . . . . ?
C23 Fe2 C18 C14 -124.4(3) . . . . ?
C22 Fe2 C18 C14 -165.4(3) . . . . ?
C20 Fe2 C18 C14 -50.4(7) . . . . ?
C17 Fe2 C18 C14 118.9(5) . . . . ?
C21 Fe2 C18 C14 164.9(6) . . . . ?
C16 Fe2 C18 C14 81.4(3) . . . . ?
C15 Fe2 C18 C14 37.6(3) . . . . ?
C19 Fe2 C18 C14 -82.5(4) . . . . ?
C18 Fe2 C19 C23 -80.1(4) . . . . ?
C22 Fe2 C19 C23 37.4(3) . . . . ?
C20 Fe2 C19 C23 118.5(4) . . . . ?
C17 Fe2 C19 C23 -46.1(6) . . . . ?
C21 Fe2 C19 C23 80.9(3) . . . . ?
C14 Fe2 C19 C23 -123.2(3) . . . . ?
C16 Fe2 C19 C23 162.9(6) . . . . ?
C15 Fe2 C19 C23 -164.6(3) . . . . ?
C23 Fe2 C19 C20 -118.5(4) . . . . ?
C18 Fe2 C19 C20 161.4(3) . . . . ?
C22 Fe2 C19 C20 -81.0(3) . . . . ?
C17 Fe2 C19 C20 -164.6(4) . . . . ?
C21 Fe2 C19 C20 -37.6(3) . . . . ?
C14 Fe2 C19 C20 118.3(3) . . . . ?
C16 Fe2 C19 C20 44.4(8) . . . . ?
C15 Fe2 C19 C20 76.9(4) . . . . ?
C23 Fe2 C19 C24 117.8(6) . . . . ?
C18 Fe2 C19 C24 37.7(6) . . . . ?
C22 Fe2 C19 C24 155.2(6) . . . . ?
C20 Fe2 C19 C24 -123.7(6) . . . . ?
C17 Fe2 C19 C24 71.6(7) . . . . ?
C21 Fe2 C19 C24 -161.3(6) . . . . ?
C14 Fe2 C19 C24 -5.4(5) . . . . ?
C16 Fe2 C19 C24 -79.3(9) . . . . ?
C15 Fe2 C19 C24 -46.9(6) . . . . ?
C23 C19 C20 C21 1.5(6) . . . . ?
C24 C19 C20 C21 178.4(5) . . . . ?
Fe2 C19 C20 C21 60.3(3) . . . . ?
C23 C19 C20 Fe2 -58.7(3) . . . . ?
C24 C19 C20 Fe2 118.1(5) . . . . ?
C23 Fe2 C20 C21 -80.8(4) . . . . ?
C18 Fe2 C20 C21 -163.0(5) . . . . ?
C22 Fe2 C20 C21 -37.1(3) . . . . ?
C17 Fe2 C20 C21 40.0(8) . . . . ?
C14 Fe2 C20 C21 160.5(3) . . . . ?
C16 Fe2 C20 C21 75.8(4) . . . . ?
C15 Fe2 C20 C21 117.7(4) . . . . ?
C19 Fe2 C20 C21 -118.7(5) . . . . ?
C23 Fe2 C20 C19 37.9(3) . . . . ?
C18 Fe2 C20 C19 -44.3(7) . . . . ?
C22 Fe2 C20 C19 81.6(3) . . . . ?
C17 Fe2 C20 C19 158.7(6) . . . . ?
C21 Fe2 C20 C19 118.7(5) . . . . ?
C14 Fe2 C20 C19 -80.8(4) . . . . ?
C16 Fe2 C20 C19 -165.5(3) . . . . ?
C15 Fe2 C20 C19 -123.6(3) . . . . ?
C19 C20 C21 C22 -1.4(6) . . . . ?
Fe2 C20 C21 C22 59.0(4) . . . . ?
C19 C20 C21 Fe2 -60.3(3) . . . . ?
C23 Fe2 C21 C20 82.1(4) . . . . ?
C18 Fe2 C21 C20 159.4(6) . . . . ?
C22 Fe2 C21 C20 120.0(5) . . . . ?
C17 Fe2 C21 C20 -166.0(3) . . . . ?
C14 Fe2 C21 C20 -46.5(7) . . . . ?
C16 Fe2 C21 C20 -124.1(3) . . . . ?
C15 Fe2 C21 C20 -81.4(4) . . . . ?
C19 Fe2 C21 C20 38.3(3) . . . . ?
C23 Fe2 C21 C22 -37.9(3) . . . . ?
C18 Fe2 C21 C22 39.5(9) . . . . ?
C20 Fe2 C21 C22 -120.0(5) . . . . ?
C17 Fe2 C21 C22 74.0(4) . . . . ?
C14 Fe2 C21 C22 -166.5(5) . . . . ?
C16 Fe2 C21 C22 115.9(4) . . . . ?
C15 Fe2 C21 C22 158.7(3) . . . . ?
C19 Fe2 C21 C22 -81.7(4) . . . . ?
C20 C21 C22 C23 0.7(6) . . . . ?
Fe2 C21 C22 C23 59.7(4) . . . . ?
C20 C21 C22 Fe2 -59.1(4) . . . . ?
C23 Fe2 C22 C21 118.7(5) . . . . ?
C18 Fe2 C22 C21 -165.5(3) . . . . ?
C20 Fe2 C22 C21 37.0(3) . . . . ?
C17 Fe2 C22 C21 -124.7(4) . . . . ?
C14 Fe2 C22 C21 163.4(6) . . . . ?
C16 Fe2 C22 C21 -82.8(4) . . . . ?
C15 Fe2 C22 C21 -49.8(7) . . . . ?
C19 Fe2 C22 C21 81.3(4) . . . . ?
C18 Fe2 C22 C23 75.8(4) . . . . ?
C20 Fe2 C22 C23 -81.7(4) . . . . ?
C17 Fe2 C22 C23 116.6(4) . . . . ?
C21 Fe2 C22 C23 -118.7(5) . . . . ?
C14 Fe2 C22 C23 44.6(8) . . . . ?
C16 Fe2 C22 C23 158.4(3) . . . . ?
C15 Fe2 C22 C23 -168.6(5) . . . . ?
C19 Fe2 C22 C23 -37.5(3) . . . . ?
C21 C22 C23 C19 0.3(6) . . . . ?
Fe2 C22 C23 C19 60.4(4) . . . . ?
C21 C22 C23 Fe2 -60.1(4) . . . . ?
C20 C19 C23 C22 -1.2(6) . . . . ?
C24 C19 C23 C22 -178.2(5) . . . . ?
Fe2 C19 C23 C22 -60.0(4) . . . . ?
C20 C19 C23 Fe2 58.8(3) . . . . ?
C24 C19 C23 Fe2 -118.3(5) . . . . ?
C18 Fe2 C23 C22 -122.8(3) . . . . ?
C20 Fe2 C23 C22 81.1(4) . . . . ?
C17 Fe2 C23 C22 -81.1(4) . . . . ?
C21 Fe2 C23 C22 37.7(3) . . . . ?
C14 Fe2 C23 C22 -164.1(3) . . . . ?
C16 Fe2 C23 C22 -48.9(6) . . . . ?
C15 Fe2 C23 C22 164.6(6) . . . . ?
C19 Fe2 C23 C22 119.4(5) . . . . ?
C18 Fe2 C23 C19 117.8(3) . . . . ?
C22 Fe2 C23 C19 -119.4(5) . . . . ?
C20 Fe2 C23 C19 -38.3(3) . . . . ?
C17 Fe2 C23 C19 159.4(3) . . . . ?
C21 Fe2 C23 C19 -81.7(3) . . . . ?
C14 Fe2 C23 C19 76.4(4) . . . . ?
C16 Fe2 C23 C19 -168.3(5) . . . . ?
C15 Fe2 C23 C19 45.2(8) . . . . ?
C23 C19 C24 C25 -173.8(6) . . . . ?
C20 C19 C24 C25 9.9(9) . . . . ?
Fe2 C19 C24 C25 99.7(7) . . . . ?
C19 C24 C25 C26 -176.1(5) . . . . ?
C24 C25 C26 C31 -174.2(6) . . . . ?
C24 C25 C26 C27 9.1(9) . . . . ?
C31 C26 C27 C28 0.5(9) . . . . ?
C25 C26 C27 C28 177.2(5) . . . . ?
C26 C27 C28 C29 0.1(9) . . . . ?
C27 C28 C29 C30 0.0(9) . . . . ?
C27 C28 C29 C32 -178.7(6) . . . . ?
C28 C29 C30 C31 -0.9(9) . . . . ?
C32 C29 C30 C31 177.9(6) . . . . ?
C29 C30 C31 C26 1.6(9) . . . . ?
C27 C26 C31 C30 -1.3(9) . . . . ?
C25 C26 C31 C30 -178.2(5) . . . . ?
